data_4003205
loop_
_publ_author_name
'Kawashima, Kazuaki'
'Osaka, Itaru'
'Takimiya, Kazuo'

_publ_section_title
;
 Effect of Chalcogen Atom on the Properties of
 Naphthobischalcogenadiazole-Based \p-Conjugated Polymers
;
_journal_issue 19
_journal_name_full 'Chemistry of Materials'
_journal_page_first 6558
_journal_paper_doi 10.1021/acs.chemmater.5b03124
_journal_volume 27
_journal_year 2015
_chemical_formula_moiety 'C20 H12 N4 S4'
_chemical_formula_sum 'C20 H12 N4 S4'
_chemical_formula_weight 436.58
_chemical_name_common NTz2T
_chemical_name_systematic
; 
NTz2T  
;
_space_group_IT_number 15
_space_group_name_Hall '-C 2yc'
_space_group_name_H-M_alt 'C 1 2/c 1'
_symmetry_cell_setting monoclinic
_symmetry_Int_Tables_number 15
_symmetry_space_group_name_H-M 'C 1 2/c 1'
_atom_sites_solution_hydrogens geom
_atom_sites_solution_primary direct
_atom_sites_solution_secondary difmap
_audit_creation_method SHELXL-97
_cell_angle_alpha 90
_cell_angle_beta 106.7224(13)
_cell_angle_gamma 90
_cell_formula_units_Z 4
_cell_length_a 11.7955(15)
_cell_length_b 8.5619(9)
_cell_length_c 18.814(2)
_cell_measurement_reflns_used 2273
_cell_measurement_temperature 293(2)
_cell_measurement_theta_max 27.4835
_cell_measurement_theta_min 3.0043
_cell_volume 1819.7(4)
_computing_cell_refinement 'CrystalClear (Rigaku Corp., 2000)'
_computing_data_collection 'CrystalClear (Rigaku Corp., 2000)'
_computing_data_reduction 'CrystalClear (Rigaku Corp., 2000)'
_computing_structure_refinement 'SHELXL-97 (Sheldrick, 1997)'
_computing_structure_solution 'SHELXS-97 (Sheldrick, 1990)'
_diffrn_ambient_temperature 293(2)
_diffrn_detector_area_resol_mean 14.7059
_diffrn_measured_fraction_theta_full 0.988
_diffrn_measured_fraction_theta_max 0.988
_diffrn_measurement_device_type 'Rigaku Mercury2 CCD (2x2 bin mode)'
_diffrn_measurement_method \w
_diffrn_radiation_monochromator 'Graphite Monochromator'
_diffrn_radiation_source 'Rotating Anode'
_diffrn_radiation_type MoK\a
_diffrn_radiation_wavelength 0.71070
_diffrn_reflns_av_R_equivalents 0.0448
_diffrn_reflns_av_sigmaI/netI 0.0463
_diffrn_reflns_limit_h_max 15
_diffrn_reflns_limit_h_min -15
_diffrn_reflns_limit_k_max 9
_diffrn_reflns_limit_k_min -11
_diffrn_reflns_limit_l_max 11
_diffrn_reflns_limit_l_min -24
_diffrn_reflns_number 6722
_diffrn_reflns_theta_full 27.47
_diffrn_reflns_theta_max 27.47
_diffrn_reflns_theta_min 3.00
_diffrn_standards_number 6773
_exptl_absorpt_coefficient_mu 0.537
_exptl_absorpt_correction_T_max 0.9482
_exptl_absorpt_correction_T_min 0.6732
_exptl_absorpt_correction_type multi-scan
_exptl_crystal_colour Red
_exptl_crystal_density_diffrn 1.594
_exptl_crystal_density_method 'not measured'
_exptl_crystal_description Platelet
_exptl_crystal_F_000 896
_exptl_crystal_size_max 0.80
_exptl_crystal_size_mid 0.50
_exptl_crystal_size_min 0.10
_refine_diff_density_max 0.283
_refine_diff_density_min -0.391
_refine_diff_density_rms 0.066
_refine_ls_extinction_method none
_refine_ls_goodness_of_fit_ref 0.745
_refine_ls_hydrogen_treatment noref
_refine_ls_matrix_type full
_refine_ls_number_parameters 128
_refine_ls_number_reflns 2068
_refine_ls_number_restraints 0
_refine_ls_restrained_S_all 0.745
_refine_ls_R_factor_all 0.0499
_refine_ls_R_factor_gt 0.0398
_refine_ls_shift/su_max 0.002
_refine_ls_shift/su_mean 0.000
_refine_ls_structure_factor_coef Fsqd
_refine_ls_weighting_details 'calc w=1/[\s^2^(Fo^2^)+(0.1000P)^2^+0.0000P] where P=(Fo^2^+2Fc^2^)/3'
_refine_ls_weighting_scheme calc
_refine_ls_wR_factor_gt 0.1043
_refine_ls_wR_factor_ref 0.1123
_reflns_number_gt 1576
_reflns_number_total 2068
_reflns_threshold_expression >2sigma(I)
_cod_data_source_file cm5b03124_si_003.cif
_cod_data_source_block NTz2T
_cod_depositor_comments
;
The following automatic conversions were performed:

data item '_exptl_absorpt_correction_type' value 'Multi-scan' was
changed to 'multi-scan' in accordance with the
/home/saulius/struct/COD-crude-data/automatic-downloads/DataCite-retrospective/ACS/depositions/lib/dictionaries/cif_core.dic
dictionary named 'cif_core.dic' version 2.4.2 last updated on
2011-04-26.

Automatic conversion script
Id: cif_fix_values 6909 2019-04-08 15:41:33Z antanas 
;
_cod_original_sg_symbol_H-M C2/c
_cod_database_code 4003205

loop_
_symmetry_equiv_pos_as_xyz
'x, y, z'
'-x, y, -z+1/2'
'x+1/2, y+1/2, z'
'-x+1/2, y+1/2, -z+1/2'
'-x, -y, -z'
'x, -y, z-1/2'
'-x+1/2, -y+1/2, -z'
'x+1/2, -y+1/2, z-1/2'

loop_
_atom_site_label
_atom_site_type_symbol
_atom_site_fract_x
_atom_site_fract_y
_atom_site_fract_z
_atom_site_U_iso_or_equiv
_atom_site_adp_type
_atom_site_occupancy
_atom_site_symmetry_multiplicity
_atom_site_calc_flag
_atom_site_refinement_flags
S1 S 0.97898(5) 0.12405(5) 0.35201(3) 0.04008(18) Uani 1 1 d .
S2 S 1.26976(5) 0.17023(5) 0.68966(3) 0.04107(18) Uani 1 1 d .
N1 N 0.93045(15) 0.29680(17) 0.36113(10) 0.0372(4) Uani 1 1 d .
N2 N 1.06795(14) 0.09568(18) 0.43366(9) 0.0360(4) Uani 1 1 d .
C1 C 0.98398(16) 0.34043(19) 0.43124(11) 0.0309(4) Uani 1 1 d .
C2 C 1.06377(16) 0.22545(19) 0.47381(11) 0.0305(4) Uani 1 1 d .
C3 C 1.13076(15) 0.2539(2) 0.54965(11) 0.0317(4) Uani 1 1 d .
C4 C 1.11433(16) 0.3981(2) 0.57753(11) 0.0335(4) Uani 1 1 d .
H1 H 1.1582 0.4223 0.6258 0.040 Uiso 1 1 calc R
C5 C 1.03377(15) 0.51237(19) 0.53644(10) 0.0315(4) Uani 1 1 d .
C6 C 1.20901(17) 0.13689(19) 0.59545(12) 0.0331(4) Uani 1 1 d .
C7 C 1.24293(16) -0.0067(2) 0.57664(12) 0.0362(4) Uani 1 1 d .
H2 H 1.2195 -0.0459 0.5285 0.043 Uiso 1 1 calc R
C8 C 1.31749(16) -0.0899(2) 0.63794(12) 0.0374(4) Uani 1 1 d .
C9 C 1.33931(17) -0.0070(2) 0.70178(12) 0.0397(5) Uani 1 1 d .
H3 H 1.3870 -0.0426 0.7473 0.048 Uiso 1 1 calc R
C10 C 1.3641(2) -0.2521(2) 0.63226(14) 0.0521(6) Uani 1 1 d .
H4 H 1.4184 -0.2810 0.6790 0.078 Uiso 1 1 calc R
H5 H 1.4042 -0.2537 0.5945 0.078 Uiso 1 1 calc R
H6 H 1.2994 -0.3247 0.6196 0.078 Uiso 1 1 calc R

loop_
_atom_site_aniso_label
_atom_site_aniso_U_11
_atom_site_aniso_U_22
_atom_site_aniso_U_33
_atom_site_aniso_U_23
_atom_site_aniso_U_13
_atom_site_aniso_U_12
S1 0.0495(3) 0.0338(3) 0.0343(3) -0.00429(19) 0.0078(2) 0.00150(19)
S2 0.0472(3) 0.0332(3) 0.0359(3) -0.0001(2) 0.0011(2) 0.00533(19)
N1 0.0440(9) 0.0322(8) 0.0324(10) 0.0007(6) 0.0061(7) 0.0000(6)
N2 0.0406(9) 0.0314(7) 0.0356(10) -0.0020(6) 0.0107(7) 0.0007(6)
C1 0.0331(9) 0.0296(8) 0.0292(10) 0.0013(7) 0.0074(8) -0.0002(6)
C2 0.0313(9) 0.0260(7) 0.0337(11) 0.0017(7) 0.0089(8) 0.0006(6)
C3 0.0316(9) 0.0303(8) 0.0328(10) 0.0040(7) 0.0086(8) 0.0004(7)
C4 0.0373(10) 0.0300(9) 0.0303(10) 0.0034(7) 0.0050(8) 0.0024(7)
C5 0.0327(9) 0.0274(8) 0.0327(11) 0.0021(7) 0.0066(8) 0.0008(6)
C6 0.0327(10) 0.0291(8) 0.0363(11) 0.0022(7) 0.0080(8) 0.0004(7)
C7 0.0377(10) 0.0354(9) 0.0348(11) 0.0023(8) 0.0093(8) 0.0056(7)
C8 0.0326(10) 0.0342(9) 0.0450(12) 0.0067(8) 0.0106(8) 0.0053(7)
C9 0.0383(11) 0.0354(9) 0.0407(12) 0.0078(8) 0.0037(9) 0.0036(7)
C10 0.0544(13) 0.0397(11) 0.0628(17) 0.0053(10) 0.0179(12) 0.0166(10)

loop_
_atom_type_symbol
_atom_type_description
_atom_type_scat_dispersion_real
_atom_type_scat_dispersion_imag
_atom_type_scat_source
C C 0.0033 0.0016 'International Tables Vol C Tables 4.2.6.8 and 6.1.1.4'
H H 0.0000 0.0000 'International Tables Vol C Tables 4.2.6.8 and 6.1.1.4'
N N 0.0061 0.0033 'International Tables Vol C Tables 4.2.6.8 and 6.1.1.4'
S S 0.1246 0.1234 'International Tables Vol C Tables 4.2.6.8 and 6.1.1.4'

loop_
_geom_angle_atom_site_label_1
_geom_angle_atom_site_label_2
_geom_angle_atom_site_label_3
_geom_angle
_geom_angle_site_symmetry_1
_geom_angle_site_symmetry_3
_geom_angle_publ_flag
N2 S1 N1 100.99(8) . . yes
C9 S2 C6 91.81(10) . . yes
C1 N1 S1 106.20(13) . . yes
C2 N2 S1 106.89(13) . . yes
N1 C1 C2 113.89(16) . . yes
N1 C1 C5 125.06(17) . 5_766 yes
C2 C1 C5 121.05(17) . 5_766 yes
N2 C2 C1 112.03(17) . . yes
N2 C2 C3 126.51(16) . . yes
C1 C2 C3 121.45(16) . . yes
C4 C3 C2 115.60(16) . . yes
C4 C3 C6 121.58(18) . . yes
C2 C3 C6 122.80(17) . . yes
C3 C4 C5 123.61(18) . . yes
C5 C5 C4 122.2(2) 5_766 . yes
C5 C5 C1 115.99(19) 5_766 5_766 yes
C4 C5 C1 121.76(18) . 5_766 yes
C7 C6 C3 130.1(2) . . yes
C7 C6 S2 110.25(14) . . yes
C3 C6 S2 119.64(14) . . yes
C6 C7 C8 113.46(19) . . yes
C9 C8 C7 111.78(17) . . yes
C9 C8 C10 124.41(19) . . yes
C7 C8 C10 123.79(19) . . yes
C8 C9 S2 112.69(15) . . yes

loop_
_geom_bond_atom_site_label_1
_geom_bond_atom_site_label_2
_geom_bond_distance
_geom_bond_site_symmetry_2
_geom_bond_publ_flag
S1 N2 1.6101(17) . yes
S1 N1 1.6129(16) . yes
S2 C9 1.7086(19) . yes
S2 C6 1.734(2) . yes
N1 C1 1.341(3) . yes
N2 C2 1.352(2) . yes
C1 C2 1.436(2) . yes
C1 C5 1.441(2) 5_766 yes
C2 C3 1.439(3) . yes
C3 C4 1.377(3) . yes
C3 C6 1.463(3) . yes
C4 C5 1.427(2) . yes
C5 C5 1.390(4) 5_766 yes
C5 C1 1.441(2) 5_766 yes
C6 C7 1.370(2) . yes
C7 C8 1.424(3) . yes
C8 C9 1.355(3) . yes
C8 C10 1.508(3) . yes

loop_
_geom_torsion_atom_site_label_1
_geom_torsion_atom_site_label_2
_geom_torsion_atom_site_label_3
_geom_torsion_atom_site_label_4
_geom_torsion
_geom_torsion_site_symmetry_1
_geom_torsion_site_symmetry_4
_geom_torsion_publ_flag
N2 S1 N1 C1 -0.12(15) . . yes
N1 S1 N2 C2 0.07(14) . . yes
S1 N1 C1 C2 0.1(2) . . yes
S1 N1 C1 C5 -179.90(15) . 5_766 yes
S1 N2 C2 C1 0.00(19) . . yes
S1 N2 C2 C3 -178.67(15) . . yes
N1 C1 C2 N2 -0.1(2) . . yes
C5 C1 C2 N2 179.94(16) 5_766 . yes
N1 C1 C2 C3 178.65(16) . . yes
C5 C1 C2 C3 -1.3(3) 5_766 . yes
N2 C2 C3 C4 177.59(17) . . yes
C1 C2 C3 C4 -1.0(3) . . yes
N2 C2 C3 C6 -4.0(3) . . yes
C1 C2 C3 C6 177.41(17) . . yes
C2 C3 C4 C5 2.2(3) . . yes
C6 C3 C4 C5 -176.17(17) . . yes
C3 C4 C5 C5 -1.2(3) . 5_766 yes
C3 C4 C5 C1 177.58(17) . 5_766 yes
C4 C3 C6 C7 -174.80(19) . . yes
C2 C3 C6 C7 6.9(3) . . yes
C4 C3 C6 S2 7.5(2) . . yes
C2 C3 C6 S2 -170.81(14) . . yes
C9 S2 C6 C7 0.24(15) . . yes
C9 S2 C6 C3 178.39(15) . . yes
C3 C6 C7 C8 -177.77(18) . . yes
S2 C6 C7 C8 0.1(2) . . yes
C6 C7 C8 C9 -0.6(2) . . yes
C6 C7 C8 C10 178.30(19) . . yes
C7 C8 C9 S2 0.7(2) . . yes
C10 C8 C9 S2 -178.12(16) . . yes
C6 S2 C9 C8 -0.57(16) . . yes
